data_4330548
loop_
_publ_author_name
'Vadapalli Chandrasekhar'
'Bani Mahanti'
'Priyanka Bandipalli'
'Kotamarthi Bhanuprakash'

_publ_contact_author_email vc@iitk.ac.in
_publ_section_title
;
 Cyclometalated Iridium(III) Complexes Containing Hydroxide/Chloride
 Ligands: Isolation of Heterobridged Dinuclear Iridium(III) Compounds
 Containing \m-OH and \m-Pyrazole Ligands
;
_journal_name_full 'Inorganic Chemistry'
_journal_page_first 10536
_journal_page_last 10547
_journal_paper_doi 10.1021/ic300694m
_journal_volume 51
_journal_year 2012
_chemical_formula_sum 'C57 H52 Cl2 Ir2 N6 O3'
_chemical_formula_weight 1324.35
_chemical_name_systematic
;
 ?
;
_space_group_IT_number 61
_symmetry_cell_setting orthorhombic
_symmetry_space_group_name_Hall '-P 2ac 2ab'
_symmetry_space_group_name_H-M 'P b c a'
_atom_sites_solution_hydrogens geom
_atom_sites_solution_primary direct
_atom_sites_solution_secondary difmap
_audit_creation_method SHELXL-97
_cell_angle_alpha 90.00
_cell_angle_beta 90.00
_cell_angle_gamma 90.00
_cell_formula_units_Z 8
_cell_length_a 18.312(3)
_cell_length_b 23.253(4)
_cell_length_c 25.195(4)
_cell_measurement_reflns_used 2651
_cell_measurement_temperature 100(2)
_cell_measurement_theta_max 19.79
_cell_measurement_theta_min 2.23
_cell_volume 10728(3)
_computing_cell_refinement 'Bruker SMART'
_computing_data_collection 'Bruker SMART'
_computing_data_reduction 'Bruker SAINT'
_computing_molecular_graphics 'Bruker SHELXTL'
_computing_publication_material 'Bruker SHELXTL'
_computing_structure_refinement 'Bruker SHELXTL'
_computing_structure_solution 'Bruker SHELXTL'
_diffrn_ambient_temperature 100(2)
_diffrn_measured_fraction_theta_full 0.995
_diffrn_measured_fraction_theta_max 0.995
_diffrn_measurement_device_type 'CCD area detector'
_diffrn_measurement_method 'phi and omega scans'
_diffrn_radiation_monochromator graphite
_diffrn_radiation_source 'fine-focus sealed tube'
_diffrn_radiation_type MoK\a
_diffrn_radiation_wavelength 0.71073
_diffrn_reflns_av_R_equivalents 0.1631
_diffrn_reflns_av_sigmaI/netI 0.1152
_diffrn_reflns_limit_h_max 21
_diffrn_reflns_limit_h_min -20
_diffrn_reflns_limit_k_max 27
_diffrn_reflns_limit_k_min -27
_diffrn_reflns_limit_l_max 29
_diffrn_reflns_limit_l_min -26
_diffrn_reflns_number 53320
_diffrn_reflns_theta_full 25.03
_diffrn_reflns_theta_max 25.03
_diffrn_reflns_theta_min 4.10
_exptl_absorpt_coefficient_mu 5.105
_exptl_absorpt_correction_type none
_exptl_crystal_colour orange
_exptl_crystal_density_diffrn 1.640
_exptl_crystal_description block
_exptl_crystal_F_000 5184
_exptl_crystal_size_max 0.35
_exptl_crystal_size_mid 0.30
_exptl_crystal_size_min 0.30
_refine_diff_density_max 2.066
_refine_diff_density_min -2.156
_refine_diff_density_rms 0.218
_refine_ls_extinction_method none
_refine_ls_goodness_of_fit_ref 1.015
_refine_ls_hydrogen_treatment mixed
_refine_ls_matrix_type full
_refine_ls_number_parameters 649
_refine_ls_number_reflns 9423
_refine_ls_number_restraints 6
_refine_ls_restrained_S_all 1.016
_refine_ls_R_factor_all 0.1215
_refine_ls_R_factor_gt 0.0675
_refine_ls_shift/su_max 0.088
_refine_ls_shift/su_mean 0.049
_refine_ls_structure_factor_coef Fsqd
_refine_ls_weighting_details 'calc w=1/[\s^2^(Fo^2^)+(0.0877P)^2^+0.0000P] where P=(Fo^2^+2Fc^2^)/3'
_refine_ls_weighting_scheme calc
_refine_ls_wR_factor_gt 0.1549
_refine_ls_wR_factor_ref 0.1854
_reflns_number_gt 5698
_reflns_number_total 9423
_reflns_threshold_expression >2sigma(I)
_cod_data_source_file ic300694m_si_002_3.cif
_cod_data_source_block complex3
_cod_database_code 4330548

loop_
_symmetry_equiv_pos_as_xyz
'x, y, z'
'-x+1/2, -y, z+1/2'
'x+1/2, -y+1/2, -z'
'-x, y+1/2, -z+1/2'
'-x, -y, -z'
'x-1/2, y, -z-1/2'
'-x-1/2, y-1/2, z'
'x, -y-1/2, z-1/2'

loop_
_atom_site_label
_atom_site_type_symbol
_atom_site_fract_x
_atom_site_fract_y
_atom_site_fract_z
_atom_site_U_iso_or_equiv
_atom_site_adp_type
_atom_site_occupancy
_atom_site_symmetry_multiplicity
_atom_site_calc_flag
_atom_site_refinement_flags
_atom_site_disorder_assembly
_atom_site_disorder_group
Ir1 Ir 0.53638(3) 0.19428(2) 0.56240(2) 0.03379(18) Uani 1 1 d . . .
Ir2 Ir 0.64282(3) 0.14627(2) 0.68268(2) 0.03562(18) Uani 1 1 d . . .
Cl1 Cl 0.4848(11) 0.3133(7) 0.7342(6) 0.308(9) Uani 1 1 d D . .
Cl2 Cl 0.5140(14) 0.4257(7) 0.7190(8) 0.381(11) Uani 1 1 d D . .
N1 N 0.4455(5) 0.1651(5) 0.6024(4) 0.034(3) Uani 1 1 d . . .
N2 N 0.6166(6) 0.2309(5) 0.5191(4) 0.036(3) Uani 1 1 d . . .
N3 N 0.5597(6) 0.1345(5) 0.7351(4) 0.039(3) Uani 1 1 d . . .
N4 N 0.7339(6) 0.1598(5) 0.6368(4) 0.039(3) Uani 1 1 d . . .
N5 N 0.5935(5) 0.1127(5) 0.5710(4) 0.034(3) Uani 1 1 d . . .
N6 N 0.5982(6) 0.0893(5) 0.6221(4) 0.035(3) Uani 1 1 d . . .
O1 O 0.5876(5) 0.2118(4) 0.6377(3) 0.040(2) Uani 1 1 d D . .
H101 H 0.634(4) 0.234(5) 0.639(5) 0.05(4) Uiso 1 1 d D . .
O2 O 0.678(6) 0.432(4) 0.614(3) 1.5(2) Uani 0.95(11) 1 d PD . .
H2A H 0.6614 0.4639 0.6226 2.203 Uiso 1 1 calc R . .
O3A O 0.7680(11) 0.9756(10) 0.4599(8) 0.099(10) Uani 0.62(2) 1 d PD A 1
O3B O 0.9133(12) 0.9568(12) 0.4576(8) 0.061(11) Uani 0.38(2) 1 d PD A 2
C1 C 0.4310(7) 0.1092(6) 0.6126(5) 0.042(4) Uani 1 1 d . . .
H1 H 0.4621 0.0807 0.5998 0.050 Uiso 1 1 calc R . .
C2 C 0.3715(8) 0.0944(7) 0.6413(6) 0.050(4) Uani 1 1 d . . .
H2 H 0.3620 0.0557 0.6476 0.060 Uiso 1 1 calc R . .
C3 C 0.3241(7) 0.1356(7) 0.6617(6) 0.046(4) Uani 1 1 d . . .
H3 H 0.2842 0.1251 0.6823 0.056 Uiso 1 1 calc R . .
C4 C 0.3383(8) 0.1926(8) 0.6503(5) 0.049(4) Uani 1 1 d . . .
H4 H 0.3082 0.2215 0.6634 0.058 Uiso 1 1 calc R . .
C5 C 0.3989(7) 0.2062(6) 0.6187(5) 0.038(3) Uani 1 1 d . . .
C6 C 0.4168(7) 0.2643(7) 0.5994(5) 0.041(3) Uani 1 1 d . . .
C7 C 0.3730(7) 0.3138(7) 0.6094(6) 0.052(4) Uani 1 1 d . . .
H7 H 0.3327 0.3112 0.6318 0.062 Uiso 1 1 calc R . .
C8 C 0.3901(8) 0.3643(7) 0.5866(6) 0.048(4) Uani 1 1 d . . .
H8 H 0.3610 0.3964 0.5926 0.058 Uiso 1 1 calc R . .
C9 C 0.4516(8) 0.3686(7) 0.5539(6) 0.052(4) Uani 1 1 d . . .
H9 H 0.4627 0.4033 0.5375 0.063 Uiso 1 1 calc R . .
C10 C 0.4965(8) 0.3207(6) 0.5457(5) 0.040(3) Uani 1 1 d . . .
H10 H 0.5386 0.3248 0.5254 0.048 Uiso 1 1 calc R . .
C11 C 0.4799(7) 0.2677(6) 0.5669(5) 0.035(3) Uani 1 1 d . . .
C12 C 0.6781(7) 0.2548(6) 0.5390(6) 0.045(4) Uani 1 1 d . . .
H12 H 0.6860 0.2527 0.5754 0.054 Uiso 1 1 calc R . .
C13 C 0.7295(8) 0.2822(7) 0.5082(6) 0.054(4) Uani 1 1 d . . .
H13 H 0.7722 0.2967 0.5231 0.065 Uiso 1 1 calc R . .
C14 C 0.7159(9) 0.2874(7) 0.4554(7) 0.064(5) Uani 1 1 d . . .
H14 H 0.7491 0.3067 0.4339 0.077 Uiso 1 1 calc R . .
C15 C 0.6542(8) 0.2646(7) 0.4336(6) 0.051(4) Uani 1 1 d . . .
H15 H 0.6456 0.2681 0.3973 0.061 Uiso 1 1 calc R . .
C16 C 0.6035(7) 0.2357(6) 0.4663(5) 0.036(3) Uani 1 1 d . . .
C17 C 0.5380(7) 0.2061(6) 0.4483(5) 0.035(3) Uani 1 1 d . . .
C18 C 0.5182(8) 0.1980(6) 0.3952(5) 0.038(3) Uani 1 1 d . . .
H18 H 0.5472 0.2132 0.3683 0.045 Uiso 1 1 calc R . .
C19 C 0.4568(9) 0.1680(7) 0.3829(7) 0.060(5) Uani 1 1 d . . .
H19 H 0.4435 0.1630 0.3476 0.072 Uiso 1 1 calc R . .
C20 C 0.4138(8) 0.1447(6) 0.4229(6) 0.040(3) Uani 1 1 d . . .
H20 H 0.3723 0.1237 0.4142 0.049 Uiso 1 1 calc R . .
C21 C 0.4321(8) 0.1526(5) 0.4755(5) 0.038(3) Uani 1 1 d . . .
H21 H 0.4017 0.1382 0.5019 0.046 Uiso 1 1 calc R . .
C22 C 0.4954(8) 0.1820(6) 0.4894(5) 0.039(3) Uani 1 1 d . . .
C23 C 0.4948(8) 0.1622(7) 0.7338(5) 0.049(4) Uani 1 1 d . . .
H23 H 0.4862 0.1877 0.7060 0.059 Uiso 1 1 calc R . .
C24 C 0.4424(9) 0.1550(8) 0.7701(6) 0.060(5) Uani 1 1 d . . .
H24 H 0.3991 0.1759 0.7683 0.072 Uiso 1 1 calc R . .
C25 C 0.4542(9) 0.1156(9) 0.8105(7) 0.073(6) Uani 1 1 d . . .
H25 H 0.4179 0.1081 0.8354 0.088 Uiso 1 1 calc R . .
C26 C 0.5193(9) 0.0881(7) 0.8133(6) 0.059(4) Uani 1 1 d . . .
H26 H 0.5277 0.0625 0.8411 0.071 Uiso 1 1 calc R . .
C27 C 0.5747(8) 0.0970(7) 0.7754(5) 0.045(4) Uani 1 1 d . . .
C28 C 0.6435(8) 0.0702(7) 0.7714(5) 0.048(4) Uani 1 1 d . . .
C29 C 0.6662(9) 0.0259(7) 0.8072(6) 0.058(4) Uani 1 1 d . . .
H29 H 0.6362 0.0161 0.8357 0.070 Uiso 1 1 calc R . .
C30 C 0.7303(9) -0.0021(7) 0.8006(6) 0.057(4) Uani 1 1 d . . .
H30 H 0.7439 -0.0317 0.8234 0.069 Uiso 1 1 calc R . .
C31 C 0.7755(9) 0.0145(7) 0.7586(6) 0.056(4) Uani 1 1 d . . .
H31 H 0.8201 -0.0039 0.7538 0.067 Uiso 1 1 calc R . .
C32 C 0.7544(8) 0.0591(7) 0.7233(6) 0.048(4) Uani 1 1 d . . .
H32 H 0.7860 0.0703 0.6963 0.057 Uiso 1 1 calc R . .
C33 C 0.6872(7) 0.0861(6) 0.7283(5) 0.040(3) Uani 1 1 d . . .
C34 C 0.7544(8) 0.1276(7) 0.5969(6) 0.051(4) Uani 1 1 d . . .
H34 H 0.7271 0.0952 0.5882 0.061 Uiso 1 1 calc R . .
C35 C 0.8165(7) 0.1409(7) 0.5668(6) 0.051(4) Uani 1 1 d . . .
H35 H 0.8303 0.1173 0.5388 0.061 Uiso 1 1 calc R . .
C36 C 0.8570(8) 0.1888(8) 0.5790(6) 0.061(5) Uani 1 1 d . . .
H36 H 0.8969 0.1995 0.5585 0.073 Uiso 1 1 calc R . .
C37 C 0.8361(8) 0.2206(7) 0.6230(6) 0.050(4) Uani 1 1 d . . .
H37 H 0.8633 0.2527 0.6328 0.060 Uiso 1 1 calc R . .
C38 C 0.7751(8) 0.2053(6) 0.6529(5) 0.045(4) Uani 1 1 d . . .
C39 C 0.7483(8) 0.2344(6) 0.7001(5) 0.040(3) Uani 1 1 d . . .
C40 C 0.7806(9) 0.2851(7) 0.7211(6) 0.062(5) Uani 1 1 d . . .
H40 H 0.8218 0.3010 0.7053 0.075 Uiso 1 1 calc R . .
C41 C 0.7500(10) 0.3103(7) 0.7654(7) 0.065(5) Uani 1 1 d . . .
H41 H 0.7689 0.3449 0.7778 0.078 Uiso 1 1 calc R . .
C42 C 0.6927(9) 0.2859(7) 0.7913(6) 0.055(4) Uani 1 1 d . . .
H42 H 0.6747 0.3020 0.8224 0.065 Uiso 1 1 calc R . .
C43 C 0.6615(7) 0.2363(7) 0.7704(6) 0.046(4) Uani 1 1 d . . .
H43 H 0.6217 0.2200 0.7878 0.055 Uiso 1 1 calc R . .
C44 C 0.6875(7) 0.2101(6) 0.7243(5) 0.040(3) Uani 1 1 d . . .
C45 C 0.6055(9) -0.0082(7) 0.6645(6) 0.059(4) Uani 1 1 d . . .
H45A H 0.6514 -0.0049 0.6826 0.088 Uiso 1 1 calc R . .
H45B H 0.5986 -0.0473 0.6532 0.088 Uiso 1 1 calc R . .
H45C H 0.5667 0.0025 0.6881 0.088 Uiso 1 1 calc R . .
C46 C 0.6051(8) 0.0312(7) 0.6164(6) 0.050(4) Uani 1 1 d . . .
C47 C 0.6057(7) 0.0175(6) 0.5637(5) 0.039(3) Uani 1 1 d . . .
H47 H 0.6084 -0.0192 0.5492 0.047 Uiso 1 1 calc R . .
C48 C 0.6015(7) 0.0682(6) 0.5366(5) 0.032(3) Uani 1 1 d . . .
C49 C 0.6097(7) 0.0769(6) 0.4785(5) 0.034(3) Uani 1 1 d . . .
C50 C 0.5677(9) 0.0488(6) 0.4429(6) 0.054(4) Uani 1 1 d . . .
H50 H 0.5303 0.0249 0.4545 0.064 Uiso 1 1 calc R . .
C51 C 0.5805(9) 0.0557(7) 0.3888(6) 0.059(4) Uani 1 1 d . . .
H51 H 0.5493 0.0371 0.3653 0.071 Uiso 1 1 calc R . .
C52 C 0.6349(8) 0.0875(7) 0.3682(6) 0.049(4) Uani 1 1 d . . .
H52 H 0.6408 0.0922 0.3318 0.059 Uiso 1 1 calc R . .
C53 C 0.6825(9) 0.1134(7) 0.4050(6) 0.058(4) Uani 1 1 d . . .
H53 H 0.7235 0.1328 0.3926 0.069 Uiso 1 1 calc R . .
C54 C 0.6699(7) 0.1108(6) 0.4594(5) 0.043(4) Uani 1 1 d . . .
H54 H 0.6999 0.1306 0.4830 0.052 Uiso 1 1 calc R . .
C55 C 0.527(2) 0.3616(9) 0.7030(14) 0.39(5) Uani 1 1 d D . .
H55A H 0.5792 0.3538 0.7066 0.470 Uiso 1 1 calc R . .
H55B H 0.5154 0.3576 0.6656 0.470 Uiso 1 1 calc R . .
C56 C 0.655(5) 0.3917(19) 0.649(3) 0.59(11) Uani 1 1 d D . .
H56A H 0.6884 0.3598 0.6486 0.881 Uiso 1 1 calc R . .
H56B H 0.6071 0.3787 0.6399 0.881 Uiso 1 1 calc R . .
H56C H 0.6542 0.4080 0.6843 0.881 Uiso 1 1 calc R . .
C57 C 0.8392(16) 0.959(3) 0.474(2) 1.9(4) Uani 0.62(2) 1 d PD . .

loop_
_atom_site_aniso_label
_atom_site_aniso_U_11
_atom_site_aniso_U_22
_atom_site_aniso_U_33
_atom_site_aniso_U_23
_atom_site_aniso_U_13
_atom_site_aniso_U_12
Ir1 0.0256(3) 0.0445(3) 0.0313(3) -0.0021(2) 0.0018(2) -0.0043(2)
Ir2 0.0233(3) 0.0510(4) 0.0326(3) -0.0053(3) 0.0001(2) -0.0045(2)
Cl1 0.45(3) 0.258(16) 0.219(15) -0.077(12) -0.070(15) 0.062(16)
Cl2 0.56(3) 0.176(13) 0.40(2) -0.024(14) -0.10(2) 0.052(17)
N1 0.022(6) 0.053(8) 0.027(6) -0.003(5) -0.007(4) 0.003(5)
N2 0.033(7) 0.043(7) 0.033(6) 0.004(5) 0.000(5) 0.006(5)
N3 0.024(6) 0.058(8) 0.035(6) -0.002(6) -0.006(5) 0.004(6)
N4 0.042(7) 0.041(7) 0.033(6) -0.008(5) 0.004(5) -0.007(5)
N5 0.031(6) 0.047(7) 0.024(6) -0.005(5) 0.004(5) -0.015(5)
N6 0.036(7) 0.039(7) 0.031(6) 0.004(5) -0.003(5) -0.006(5)
O1 0.032(6) 0.053(6) 0.036(5) 0.003(4) -0.008(4) -0.008(5)
O2 1.5(3) 2.0(3) 0.87(14) -1.00(19) 1.11(19) -1.0(2)
O3A 0.075(15) 0.14(2) 0.076(14) 0.000(13) 0.010(11) 0.092(15)
O3B 0.08(2) 0.09(2) 0.016(13) -0.010(13) -0.007(12) 0.058(18)
C1 0.019(7) 0.052(10) 0.055(9) -0.003(8) 0.005(6) -0.005(7)
C2 0.039(9) 0.066(11) 0.046(9) 0.013(8) -0.006(7) -0.018(8)
C3 0.019(7) 0.077(12) 0.043(8) 0.020(8) 0.001(6) 0.001(8)
C4 0.029(8) 0.081(12) 0.035(8) 0.013(8) 0.004(6) 0.000(8)
C5 0.020(7) 0.060(10) 0.033(7) -0.003(7) -0.003(6) -0.001(7)
C6 0.022(8) 0.064(10) 0.036(8) -0.006(7) -0.008(6) 0.007(7)
C7 0.022(8) 0.075(12) 0.058(10) 0.011(9) 0.009(7) 0.022(8)
C8 0.031(8) 0.046(10) 0.068(10) 0.009(8) 0.010(7) -0.001(7)
C9 0.051(10) 0.051(10) 0.056(10) 0.011(8) -0.003(8) -0.006(8)
C10 0.039(9) 0.034(9) 0.048(9) -0.008(7) -0.005(7) 0.002(7)
C11 0.039(8) 0.040(8) 0.027(7) 0.004(6) -0.014(6) -0.001(6)
C12 0.027(8) 0.064(10) 0.044(8) -0.009(7) -0.002(7) -0.012(7)
C13 0.036(9) 0.074(12) 0.052(10) -0.011(9) 0.015(7) -0.016(8)
C14 0.055(11) 0.067(12) 0.071(12) -0.007(9) 0.032(9) -0.019(9)
C15 0.054(10) 0.064(10) 0.035(8) 0.004(7) 0.025(7) -0.022(8)
C16 0.028(8) 0.035(8) 0.047(9) 0.013(7) 0.014(6) -0.001(6)
C17 0.022(7) 0.041(8) 0.042(8) 0.013(6) 0.007(6) 0.011(6)
C18 0.042(9) 0.038(8) 0.034(8) -0.004(6) 0.008(6) -0.009(7)
C19 0.062(12) 0.068(11) 0.051(10) -0.008(9) -0.007(9) 0.031(10)
C20 0.034(8) 0.031(8) 0.057(9) -0.010(7) -0.009(7) 0.013(6)
C21 0.033(8) 0.036(8) 0.045(8) 0.000(7) -0.003(6) 0.012(7)
C22 0.038(8) 0.034(9) 0.046(8) 0.003(7) 0.002(7) 0.009(7)
C23 0.030(8) 0.085(12) 0.032(8) 0.000(8) 0.007(6) 0.010(8)
C24 0.043(10) 0.088(13) 0.050(10) 0.003(9) -0.004(8) 0.012(9)
C25 0.034(10) 0.120(16) 0.065(11) 0.040(11) 0.009(8) 0.011(10)
C26 0.074(12) 0.065(11) 0.039(9) 0.006(8) 0.006(8) 0.004(9)
C27 0.030(8) 0.072(11) 0.034(8) 0.005(8) 0.004(6) 0.012(8)
C28 0.038(9) 0.073(11) 0.033(8) 0.004(7) -0.010(7) 0.000(8)
C29 0.049(10) 0.066(11) 0.060(10) -0.001(9) 0.004(8) 0.006(8)
C30 0.058(11) 0.061(11) 0.053(10) 0.009(8) -0.008(8) 0.013(9)
C31 0.050(11) 0.058(11) 0.059(10) -0.020(9) -0.008(8) 0.007(8)
C32 0.038(9) 0.057(10) 0.048(9) -0.015(8) -0.013(7) -0.005(8)
C33 0.031(8) 0.044(9) 0.046(8) -0.012(7) 0.000(6) -0.008(7)
C34 0.041(9) 0.065(10) 0.046(9) -0.005(8) 0.000(7) -0.001(8)
C35 0.019(7) 0.088(12) 0.044(8) -0.012(8) -0.003(6) 0.011(8)
C36 0.031(9) 0.097(14) 0.056(10) 0.002(10) 0.020(7) -0.016(9)
C37 0.035(9) 0.056(10) 0.059(10) -0.008(8) -0.007(7) -0.013(7)
C38 0.035(9) 0.059(10) 0.040(8) -0.010(7) 0.000(6) -0.015(7)
C39 0.044(9) 0.040(8) 0.037(8) -0.008(7) -0.005(7) 0.001(7)
C40 0.059(11) 0.070(12) 0.058(10) -0.026(9) 0.001(8) -0.014(9)
C41 0.074(13) 0.058(11) 0.062(11) -0.024(9) -0.003(10) -0.006(10)
C42 0.051(11) 0.062(11) 0.050(9) -0.020(8) 0.008(8) -0.003(9)
C43 0.025(8) 0.064(10) 0.050(9) -0.014(8) -0.002(6) -0.001(7)
C44 0.024(8) 0.060(10) 0.037(8) 0.003(7) 0.001(6) -0.012(7)
C45 0.064(11) 0.047(10) 0.065(10) 0.000(8) -0.013(9) -0.022(9)
C46 0.036(9) 0.062(11) 0.052(9) 0.013(8) -0.010(7) -0.012(8)
C47 0.048(9) 0.043(8) 0.026(7) -0.007(7) 0.003(6) -0.007(7)
C48 0.027(7) 0.045(8) 0.025(7) -0.003(6) -0.006(5) 0.001(6)
C49 0.032(8) 0.040(8) 0.031(7) -0.001(6) -0.005(6) -0.006(6)
C50 0.053(10) 0.055(10) 0.053(10) 0.008(8) 0.007(8) -0.005(8)
C51 0.048(10) 0.081(12) 0.048(10) 0.007(9) -0.003(8) 0.009(9)
C52 0.046(10) 0.066(11) 0.034(8) -0.013(7) -0.001(7) -0.013(8)
C53 0.060(11) 0.059(11) 0.055(10) 0.002(8) 0.008(8) -0.002(9)
C54 0.028(8) 0.058(10) 0.044(8) -0.014(7) -0.003(6) -0.008(7)
C55 0.80(13) 0.06(2) 0.31(6) 0.07(3) -0.32(7) -0.19(5)
C56 1.0(2) 0.12(4) 0.64(17) -0.03(7) -0.66(18) 0.07(7)
C57 2.0(4) 1.8(4) 2.0(4) 2.0(4) 2.0(4) 1.9(4)

loop_
_atom_type_symbol
_atom_type_description
_atom_type_scat_dispersion_real
_atom_type_scat_dispersion_imag
_atom_type_scat_source
C C 0.0033 0.0016 'International Tables Vol C Tables 4.2.6.8 and 6.1.1.4'
H H 0.0000 0.0000 'International Tables Vol C Tables 4.2.6.8 and 6.1.1.4'
N N 0.0061 0.0033 'International Tables Vol C Tables 4.2.6.8 and 6.1.1.4'
O O 0.0106 0.0060 'International Tables Vol C Tables 4.2.6.8 and 6.1.1.4'
Cl Cl 0.1484 0.1585 'International Tables Vol C Tables 4.2.6.8 and 6.1.1.4'
Ir Ir -1.4442 7.9887 'International Tables Vol C Tables 4.2.6.8 and 6.1.1.4'

loop_
_geom_angle_atom_site_label_1
_geom_angle_atom_site_label_2
_geom_angle_atom_site_label_3
_geom_angle
C11 Ir1 C22 88.9(5)
C11 Ir1 N2 92.7(5)
C22 Ir1 N2 80.6(5)
C11 Ir1 N1 80.6(5)
C22 Ir1 N1 95.7(5)
N2 Ir1 N1 172.4(4)
C11 Ir1 O1 90.8(4)
C22 Ir1 O1 175.1(5)
N2 Ir1 O1 94.5(4)
N1 Ir1 O1 89.1(4)
C11 Ir1 N5 170.7(4)
C22 Ir1 N5 98.4(4)
N2 Ir1 N5 94.1(4)
N1 Ir1 N5 93.0(4)
O1 Ir1 N5 82.4(4)
C33 Ir2 C44 93.0(5)
C33 Ir2 N3 80.5(5)
C44 Ir2 N3 93.8(5)
C33 Ir2 N4 95.9(5)
C44 Ir2 N4 81.3(5)
N3 Ir2 N4 173.8(4)
C33 Ir2 O1 175.4(5)
C44 Ir2 O1 86.7(5)
N3 Ir2 O1 94.9(4)
N4 Ir2 O1 88.7(4)
C33 Ir2 N6 97.6(5)
C44 Ir2 N6 167.1(5)
N3 Ir2 N6 95.3(4)
N4 Ir2 N6 90.2(4)
O1 Ir2 N6 83.4(4)
C5 N1 C1 120.1(12)
C5 N1 Ir1 115.2(9)
C1 N1 Ir1 124.7(9)
C12 N2 C16 118.5(12)
C12 N2 Ir1 125.4(9)
C16 N2 Ir1 115.8(9)
C23 N3 C27 119.9(12)
C23 N3 Ir2 125.2(9)
C27 N3 Ir2 114.8(9)
C34 N4 C38 121.0(12)
C34 N4 Ir2 125.4(10)
C38 N4 Ir2 113.6(9)
C48 N5 N6 106.5(10)
C48 N5 Ir1 130.7(8)
N6 N5 Ir1 117.4(7)
C46 N6 N5 107.2(10)
C46 N6 Ir2 129.8(9)
N5 N6 Ir2 115.5(7)
Ir2 O1 Ir1 122.3(4)
C2 C1 N1 120.3(14)
C1 C2 C3 121.6(15)
C4 C3 C2 117.9(13)
C3 C4 C5 118.9(14)
N1 C5 C4 121.0(14)
N1 C5 C6 114.3(12)
C4 C5 C6 124.7(13)
C11 C6 C7 121.1(14)
C11 C6 C5 114.9(12)
C7 C6 C5 123.9(13)
C8 C7 C6 119.9(13)
C7 C8 C9 120.0(14)
C10 C9 C8 120.2(14)
C11 C10 C9 121.7(14)
C10 C11 C6 116.9(13)
C10 C11 Ir1 129.0(10)
C6 C11 Ir1 114.0(10)
N2 C12 C13 123.4(14)
C14 C13 C12 117.9(15)
C13 C14 C15 120.9(15)
C14 C15 C16 119.6(14)
N2 C16 C15 119.7(13)
N2 C16 C17 114.4(11)
C15 C16 C17 125.8(13)
C18 C17 C22 120.3(13)
C18 C17 C16 125.1(12)
C22 C17 C16 114.5(12)
C19 C18 C17 120.1(13)
C18 C19 C20 120.2(14)
C21 C20 C19 120.5(14)
C20 C21 C22 120.6(14)
C21 C22 C17 118.1(13)
C21 C22 Ir1 127.8(10)
C17 C22 Ir1 114.1(10)
C24 C23 N3 123.7(14)
C23 C24 C25 118.2(16)
C26 C25 C24 119.1(15)
C25 C26 C27 121.9(15)
N3 C27 C26 117.0(13)
N3 C27 C28 114.0(12)
C26 C27 C28 128.9(14)
C33 C28 C27 116.9(13)
C33 C28 C29 120.9(14)
C27 C28 C29 122.1(14)
C30 C29 C28 121.3(15)
C29 C30 C31 118.3(15)
C30 C31 C32 121.0(15)
C33 C32 C31 121.0(15)
C32 C33 C28 117.3(14)
C32 C33 Ir2 129.0(11)
C28 C33 Ir2 113.7(11)
N4 C34 C35 121.5(15)
C36 C35 C34 119.8(14)
C35 C36 C37 117.6(14)
C36 C37 C38 121.1(14)
N4 C38 C37 118.8(13)
N4 C38 C39 114.8(12)
C37 C38 C39 126.5(13)
C44 C39 C40 120.5(13)
C44 C39 C38 116.1(12)
C40 C39 C38 123.4(14)
C41 C40 C39 119.0(16)
C42 C41 C40 121.6(16)
C41 C42 C43 118.7(14)
C42 C43 C44 122.5(14)
C39 C44 C43 117.5(13)
C39 C44 Ir2 113.7(10)
C43 C44 Ir2 128.5(10)
C47 C46 N6 109.5(12)
C47 C46 C45 129.4(14)
N6 C46 C45 120.9(13)
C46 C47 C48 106.5(12)
N5 C48 C47 110.2(11)
N5 C48 C49 122.4(12)
C47 C48 C49 127.2(12)
C50 C49 C54 118.6(12)
C50 C49 C48 122.1(12)
C54 C49 C48 118.9(11)
C49 C50 C51 119.9(15)
C52 C51 C50 124.5(16)
C51 C52 C53 116.1(14)
C54 C53 C52 121.9(15)
C53 C54 C49 118.8(13)
Cl2 C55 Cl1 118(2)
O3A C57 O3B 145(3)

loop_
_geom_bond_atom_site_label_1
_geom_bond_atom_site_label_2
_geom_bond_distance
Ir1 C11 1.998(13)
Ir1 C22 2.008(14)
Ir1 N2 2.018(11)
Ir1 N1 2.061(11)
Ir1 O1 2.155(8)
Ir1 N5 2.176(11)
Ir2 C33 1.985(14)
Ir2 C44 1.992(14)
Ir2 N3 2.034(11)
Ir2 N4 2.053(11)
Ir2 O1 2.152(9)
Ir2 N6 2.181(10)
Cl1 C55 1.577(19)
Cl2 C55 1.564(18)
N1 C5 1.345(16)
N1 C1 1.351(17)
N2 C12 1.352(16)
N2 C16 1.357(16)
N3 C23 1.352(17)
N3 C27 1.366(17)
N4 C34 1.308(17)
N4 C38 1.362(16)
N5 C48 1.358(15)
N5 N6 1.399(13)
N6 C46 1.366(17)
O2 C56 1.37(2)
O3A C57 1.41(2)
O3B C57 1.420(18)
C1 C2 1.353(18)
C2 C3 1.39(2)
C3 C4 1.38(2)
C4 C5 1.402(18)
C5 C6 1.473(19)
C6 C11 1.419(18)
C6 C7 1.426(18)
C7 C8 1.344(19)
C8 C9 1.40(2)
C9 C10 1.40(2)
C10 C11 1.377(18)
C12 C13 1.375(19)
C13 C14 1.36(2)
C14 C15 1.36(2)
C15 C16 1.412(17)
C16 C17 1.456(18)
C17 C18 1.398(18)
C17 C22 1.412(18)
C18 C19 1.36(2)
C19 C20 1.39(2)
C20 C21 1.377(18)
C21 C22 1.390(19)
C23 C24 1.34(2)
C24 C25 1.39(2)
C25 C26 1.35(2)
C26 C27 1.408(19)
C27 C28 1.409(19)
C28 C33 1.397(19)
C28 C29 1.43(2)
C29 C30 1.35(2)
C30 C31 1.40(2)
C31 C32 1.42(2)
C32 C33 1.388(19)
C34 C35 1.400(19)
C35 C36 1.37(2)
C36 C37 1.39(2)
C37 C38 1.394(19)
C38 C39 1.453(18)
C39 C44 1.389(18)
C39 C40 1.421(19)
C40 C41 1.38(2)
C41 C42 1.36(2)
C42 C43 1.39(2)
C43 C44 1.396(18)
C45 C46 1.519(19)
C46 C47 1.365(18)
C47 C48 1.366(18)
C48 C49 1.484(16)
C49 C50 1.350(19)
C49 C54 1.438(18)
C50 C51 1.392(19)
C51 C52 1.34(2)
C52 C53 1.41(2)
C53 C54 1.392(19)
